data_7112900
loop_
_publ_author_name
'Schulz, Stephan'
'Gondzik, Sebastian'
'Schuchmann, Daniella'
'Westphal, Ulrich'
'Dobrzycki, Lukasz'
'Boese, Roland'
'Harder, Sjoerd'

_publ_section_title
;
 Reactions of dizincocene with sterically demanding
 bis(iminodi(phenyl)phosphorano)methanes.
;
_journal_issue 41
_journal_name_full 'Chemical communications (Cambridge, England)'
_journal_page_first 7757
_journal_page_last 7759
_journal_paper_doi 10.1039/c0cc02859b
_journal_volume 46
_journal_year 2010
_chemical_formula_sum 'C74 H85 N2 P2 Zn2'
_chemical_formula_weight 1195.12
_chemical_name_systematic
;
?
;
_space_group_IT_number 2
_symmetry_cell_setting triclinic
_symmetry_space_group_name_Hall '-P 1'
_symmetry_space_group_name_H-M 'P -1'
_atom_sites_solution_hydrogens geom
_atom_sites_solution_primary direct
_atom_sites_solution_secondary difmap
_audit_creation_method SHELXL-97
_cell_angle_alpha 73.9330(10)
_cell_angle_beta 89.0060(10)
_cell_angle_gamma 64.2620(10)
_cell_formula_units_Z 2
_cell_length_a 12.6320(4)
_cell_length_b 13.5140(5)
_cell_length_c 21.8795(7)
_cell_measurement_reflns_used 9912
_cell_measurement_temperature 100(2)
_cell_measurement_theta_max 30.636
_cell_measurement_theta_min 2.247
_cell_volume 3210.15(19)
_computing_cell_refinement 'Bruker SAINT'
_computing_data_collection 'Bruker APEX2'
_computing_data_reduction 'Bruker SAINT'
_computing_molecular_graphics 'Diamond 2.1, Diamond 3.1'
_computing_publication_material SHELXTL-97
_computing_structure_refinement 'SHELXL-97 (Sheldrick, 1997)'
_computing_structure_solution 'SHELXS-97 (Sheldrick, 1990)'
_diffrn_ambient_temperature 100(2)
_diffrn_measured_fraction_theta_full 0.993
_diffrn_measured_fraction_theta_max 0.993
_diffrn_measurement_device_type 'Bruker SMART APEX II CCD diffractometer'
_diffrn_measurement_method 'omega scan'
_diffrn_radiation_monochromator graphite
_diffrn_radiation_source 'fine-focus sealed tube'
_diffrn_radiation_type MoK\a
_diffrn_radiation_wavelength 0.71073
_diffrn_reflns_av_R_equivalents 0.0306
_diffrn_reflns_av_sigmaI/netI 0.0298
_diffrn_reflns_limit_h_max 18
_diffrn_reflns_limit_h_min -18
_diffrn_reflns_limit_k_max 19
_diffrn_reflns_limit_k_min -19
_diffrn_reflns_limit_l_max 31
_diffrn_reflns_limit_l_min -31
_diffrn_reflns_number 75343
_diffrn_reflns_theta_full 30.70
_diffrn_reflns_theta_max 30.70
_diffrn_reflns_theta_min 0.98
_exptl_absorpt_coefficient_mu 0.840
_exptl_absorpt_correction_T_max 0.8986
_exptl_absorpt_correction_T_min 0.8433
_exptl_absorpt_correction_type multi-scan
_exptl_absorpt_process_details
;
Bruker SADABS (Version 2008/1)
;
_exptl_crystal_colour colourless
_exptl_crystal_density_diffrn 1.236
_exptl_crystal_density_method 'not measured'
_exptl_crystal_description prismtic
_exptl_crystal_F_000 1266
_exptl_crystal_size_max 0.21
_exptl_crystal_size_mid 0.16
_exptl_crystal_size_min 0.13
_refine_diff_density_max 0.556
_refine_diff_density_min -0.317
_refine_diff_density_rms 0.064
_refine_ls_extinction_method none
_refine_ls_goodness_of_fit_ref 1.017
_refine_ls_hydrogen_treatment constr
_refine_ls_matrix_type full
_refine_ls_number_parameters 806
_refine_ls_number_reflns 19793
_refine_ls_number_restraints 27
_refine_ls_restrained_S_all 1.019
_refine_ls_R_factor_all 0.0458
_refine_ls_R_factor_gt 0.0320
_refine_ls_shift/su_max 0.005
_refine_ls_shift/su_mean 0.000
_refine_ls_structure_factor_coef Fsqd
_refine_ls_weighting_details 'calc w=1/[\s^2^(Fo^2^)+(0.0430P)^2^+1.2000P] where P=(Fo^2^+2Fc^2^)/3'
_refine_ls_weighting_scheme calc
_refine_ls_wR_factor_gt 0.0776
_refine_ls_wR_factor_ref 0.0846
_reflns_number_gt 16085
_reflns_number_total 19793
_reflns_threshold_expression >2sigma(I)
_cod_data_source_file c0cc02859b.txt
_cod_data_source_block das591
_cod_depositor_comments
;
The following automatic conversions were performed:

'_symmetry_cell_setting' value 'Triclinic' changed to 'triclinic'
according to
/usr/data/users/saulius/automatic-downloads/retrospective/RSC/lib/dictionaries/cif_core.dic
dictionary named 'cif_core.dic' version 2.4.2 from 2011-04-26.

Automatic conversion script
Id: cif_fix_values 2281 2013-09-26 08:29:07Z andrius 
;
_cod_original_sg_symbol_H-M P-1
_cod_database_code 7112900

loop_
_symmetry_equiv_pos_as_xyz
'x, y, z'
'-x, -y, -z'

loop_
_atom_site_label
_atom_site_type_symbol
_atom_site_fract_x
_atom_site_fract_y
_atom_site_fract_z
_atom_site_U_iso_or_equiv
_atom_site_adp_type
_atom_site_occupancy
_atom_site_symmetry_multiplicity
_atom_site_calc_flag
_atom_site_refinement_flags
_atom_site_disorder_assembly
_atom_site_disorder_group
Zn1 Zn 0.174122(12) 0.443494(12) 0.750163(7) 0.01193(4) Uani 1 1 d . . .
Zn2 Zn -0.026366(13) 0.490276(14) 0.748703(8) 0.01703(4) Uani 1 1 d . . .
P1 P 0.43027(3) 0.28857(3) 0.835852(15) 0.01147(6) Uani 1 1 d . . .
P2 P 0.39596(3) 0.47563(3) 0.709533(15) 0.01165(6) Uani 1 1 d . . .
N1 N 0.28675(9) 0.34007(9) 0.82863(5) 0.01216(19) Uani 1 1 d . . .
N2 N 0.26344(9) 0.49932(9) 0.68586(5) 0.01338(19) Uani 1 1 d . . .
C1 C 0.47508(11) 0.34646(11) 0.76715(6) 0.0137(2) Uani 1 1 d . . .
H1 H 0.5536 0.3017 0.7598 0.016 Uiso 1 1 calc R . .
C2 C 0.48364(11) 0.47967(11) 0.64375(6) 0.0143(2) Uani 1 1 d . . .
C3 C 0.55823(12) 0.37843(12) 0.62989(6) 0.0175(2) Uani 1 1 d . . .
H3 H 0.5651 0.3064 0.6561 0.021 Uiso 1 1 calc R . .
C4 C 0.62245(12) 0.38293(13) 0.57775(7) 0.0211(3) Uani 1 1 d . . .
H4 H 0.6733 0.3139 0.5686 0.025 Uiso 1 1 calc R . .
C5 C 0.61251(13) 0.48787(14) 0.53911(7) 0.0227(3) Uani 1 1 d . . .
H5 H 0.6564 0.4907 0.5035 0.027 Uiso 1 1 calc R . .
C6 C 0.53842(14) 0.58841(14) 0.55256(7) 0.0230(3) Uani 1 1 d . . .
H6 H 0.5319 0.6602 0.5262 0.028 Uiso 1 1 calc R . .
C7 C 0.47344(13) 0.58512(12) 0.60438(6) 0.0187(3) Uani 1 1 d . . .
H7 H 0.4221 0.6545 0.6130 0.022 Uiso 1 1 calc R . .
C8 C 0.38532(11) 0.59269(11) 0.73953(6) 0.0143(2) Uani 1 1 d . . .
C9 C 0.48869(12) 0.60273(12) 0.75127(6) 0.0181(2) Uani 1 1 d . . .
H9 H 0.5617 0.5524 0.7407 0.022 Uiso 1 1 calc R . .
C10 C 0.48466(14) 0.68583(13) 0.77826(7) 0.0224(3) Uani 1 1 d . . .
H10 H 0.5547 0.6929 0.7854 0.027 Uiso 1 1 calc R . .
C11 C 0.37864(15) 0.75857(13) 0.79490(7) 0.0245(3) Uani 1 1 d . . .
H11 H 0.3764 0.8146 0.8140 0.029 Uiso 1 1 calc R . .
C12 C 0.27622(14) 0.74932(13) 0.78365(7) 0.0228(3) Uani 1 1 d . . .
H12 H 0.2037 0.7991 0.7950 0.027 Uiso 1 1 calc R . .
C13 C 0.27928(12) 0.66695(11) 0.75570(6) 0.0174(2) Uani 1 1 d . . .
H13 H 0.2086 0.6616 0.7477 0.021 Uiso 1 1 calc R . .
C14 C 0.21861(11) 0.51878(11) 0.62149(6) 0.0143(2) Uani 1 1 d . . .
C15 C 0.15528(12) 0.63265(12) 0.58052(6) 0.0168(2) Uani 1 1 d . . .
C16 C 0.09939(13) 0.65020(13) 0.52118(7) 0.0210(3) Uani 1 1 d . . .
H16 H 0.0576 0.7263 0.4932 0.025 Uiso 1 1 calc R . .
C17 C 0.10365(13) 0.55889(14) 0.50229(7) 0.0222(3) Uani 1 1 d . . .
H17 H 0.0629 0.5726 0.4624 0.027 Uiso 1 1 calc R . .
C18 C 0.16761(13) 0.44774(13) 0.54190(7) 0.0209(3) Uani 1 1 d . . .
H18 H 0.1714 0.3852 0.5286 0.025 Uiso 1 1 calc R . .
C19 C 0.22691(12) 0.42548(12) 0.60118(6) 0.0165(2) Uani 1 1 d . . .
C20 C 0.14130(13) 0.73437(12) 0.60203(7) 0.0209(3) Uani 1 1 d . . .
H20 H 0.2127 0.7085 0.6326 0.025 Uiso 1 1 calc R . .
C21 C 0.13355(18) 0.83753(14) 0.54733(8) 0.0360(4) Uani 1 1 d . . .
H21A H 0.2011 0.8123 0.5230 0.054 Uiso 1 1 calc R . .
H21B H 0.1348 0.8962 0.5651 0.054 Uiso 1 1 calc R . .
H21C H 0.0598 0.8701 0.5189 0.054 Uiso 1 1 calc R . .
C22 C 0.03288(14) 0.77045(14) 0.63862(8) 0.0285(3) Uani 1 1 d . . .
H22A H -0.0393 0.8032 0.6089 0.043 Uiso 1 1 calc R . .
H22B H 0.0312 0.8282 0.6581 0.043 Uiso 1 1 calc R . .
H22C H 0.0374 0.7030 0.6723 0.043 Uiso 1 1 calc R . .
C23 C 0.29616(14) 0.30105(12) 0.64213(7) 0.0205(3) Uani 1 1 d . . .
H23 H 0.3401 0.3005 0.6799 0.025 Uiso 1 1 calc R . .
C24 C 0.38730(14) 0.22709(14) 0.60605(8) 0.0255(3) Uani 1 1 d . . .
H24A H 0.3462 0.2232 0.5699 0.038 Uiso 1 1 calc R . .
H24B H 0.4336 0.1493 0.6351 0.038 Uiso 1 1 calc R . .
H24C H 0.4404 0.2616 0.5901 0.038 Uiso 1 1 calc R . .
C25 C 0.21251(16) 0.24789(14) 0.66746(8) 0.0294(3) Uani 1 1 d . . .
H25A H 0.1592 0.2917 0.6936 0.044 Uiso 1 1 calc R . .
H25B H 0.2591 0.1678 0.6936 0.044 Uiso 1 1 calc R . .
H25C H 0.1659 0.2502 0.6313 0.044 Uiso 1 1 calc R . .
C26 C 0.22305(11) 0.32318(11) 0.88256(6) 0.0131(2) Uani 1 1 d . . .
C27 C 0.19357(11) 0.23037(11) 0.89792(6) 0.0146(2) Uani 1 1 d . . .
C28 C 0.12646(12) 0.21898(12) 0.94847(6) 0.0195(3) Uani 1 1 d . . .
H28 H 0.1055 0.1572 0.9586 0.023 Uiso 1 1 calc R . .
C29 C 0.08987(13) 0.29581(13) 0.98399(7) 0.0224(3) Uani 1 1 d . . .
H29 H 0.0465 0.2854 1.0191 0.027 Uiso 1 1 calc R . .
C30 C 0.11701(12) 0.38808(13) 0.96783(7) 0.0205(3) Uani 1 1 d . . .
H30 H 0.0919 0.4406 0.9924 0.025 Uiso 1 1 calc R . .
C31 C 0.18037(11) 0.40572(11) 0.91644(6) 0.0157(2) Uani 1 1 d . . .
C32 C 0.23037(12) 0.14308(11) 0.86101(6) 0.0165(2) Uani 1 1 d . . .
H32 H 0.2769 0.1642 0.8268 0.020 Uiso 1 1 calc R . .
C33 C 0.31024(13) 0.02089(12) 0.90445(7) 0.0235(3) Uani 1 1 d . . .
H33A H 0.2663 -0.0021 0.9383 0.035 Uiso 1 1 calc R . .
H33B H 0.3802 0.0199 0.9238 0.035 Uiso 1 1 calc R . .
H33C H 0.3350 -0.0330 0.8789 0.035 Uiso 1 1 calc R . .
C34 C 0.12313(13) 0.14377(13) 0.82842(7) 0.0233(3) Uani 1 1 d . . .
H34A H 0.1506 0.0896 0.8031 0.035 Uiso 1 1 calc R . .
H34B H 0.0729 0.2214 0.8003 0.035 Uiso 1 1 calc R . .
H34C H 0.0775 0.1207 0.8611 0.035 Uiso 1 1 calc R . .
C35 C 0.19363(12) 0.51644(12) 0.89604(7) 0.0176(2) Uani 1 1 d . . .
H35 H 0.2526 0.5087 0.8644 0.021 Uiso 1 1 calc R . .
C36 C 0.23716(13) 0.54290(13) 0.95177(8) 0.0252(3) Uani 1 1 d . . .
H36A H 0.1787 0.5545 0.9824 0.038 Uiso 1 1 calc R . .
H36B H 0.2477 0.6128 0.9353 0.038 Uiso 1 1 calc R . .
H36C H 0.3128 0.4783 0.9732 0.038 Uiso 1 1 calc R . .
C37 C 0.07485(13) 0.61834(12) 0.86279(7) 0.0216(3) Uani 1 1 d . . .
H37A H 0.0498 0.6049 0.8250 0.032 Uiso 1 1 calc R . .
H37B H 0.0841 0.6893 0.8497 0.032 Uiso 1 1 calc R . .
H37C H 0.0149 0.6257 0.8926 0.032 Uiso 1 1 calc R . .
C38 C 0.51117(11) 0.13321(11) 0.84870(6) 0.0155(2) Uani 1 1 d . . .
C39 C 0.49067(13) 0.09205(12) 0.80023(7) 0.0191(3) Uani 1 1 d . . .
H39 H 0.4369 0.1445 0.7632 0.023 Uiso 1 1 calc R . .
C40 C 0.54780(14) -0.02412(13) 0.80554(8) 0.0253(3) Uani 1 1 d . . .
H40 H 0.5321 -0.0511 0.7727 0.030 Uiso 1 1 calc R . .
C41 C 0.62815(15) -0.10117(13) 0.85895(8) 0.0302(4) Uani 1 1 d . . .
H41 H 0.6671 -0.1809 0.8627 0.036 Uiso 1 1 calc R . .
C42 C 0.65148(14) -0.06194(13) 0.90657(8) 0.0281(3) Uani 1 1 d . . .
H42 H 0.7072 -0.1147 0.9428 0.034 Uiso 1 1 calc R . .
C43 C 0.59322(13) 0.05530(12) 0.90164(7) 0.0213(3) Uani 1 1 d . . .
H43 H 0.6096 0.0819 0.9345 0.026 Uiso 1 1 calc R . .
C44 C 0.47956(11) 0.30579(11) 0.90839(6) 0.0141(2) Uani 1 1 d . . .
C45 C 0.46167(12) 0.25117(11) 0.96944(6) 0.0164(2) Uani 1 1 d . . .
H45 H 0.4221 0.2041 0.9738 0.020 Uiso 1 1 calc R . .
C46 C 0.50177(12) 0.26585(12) 1.02352(6) 0.0190(3) Uani 1 1 d . . .
H46 H 0.4893 0.2289 1.0648 0.023 Uiso 1 1 calc R . .
C47 C 0.55988(13) 0.33402(13) 1.01761(7) 0.0211(3) Uani 1 1 d . . .
H47 H 0.5877 0.3432 1.0547 0.025 Uiso 1 1 calc R . .
C48 C 0.57741(13) 0.38892(13) 0.95733(7) 0.0210(3) Uani 1 1 d . . .
H48 H 0.6168 0.4360 0.9532 0.025 Uiso 1 1 calc R . .
C49 C 0.53717(12) 0.37488(12) 0.90293(6) 0.0171(2) Uani 1 1 d . . .
H49 H 0.5491 0.4127 0.8618 0.021 Uiso 1 1 calc R . .
C50 C -0.18563(12) 0.47028(13) 0.71798(7) 0.0214(3) Uani 1 1 d . . .
C51 C -0.18017(12) 0.45277(13) 0.78541(7) 0.0214(3) Uani 1 1 d . . .
C52 C -0.19646(12) 0.55683(13) 0.79677(7) 0.0221(3) Uani 1 1 d . . .
C53 C -0.21283(12) 0.63961(13) 0.73620(7) 0.0212(3) Uani 1 1 d . . .
C54 C -0.20625(12) 0.58593(13) 0.68767(7) 0.0203(3) Uani 1 1 d . . .
C55 C -0.17438(16) 0.38238(16) 0.68549(9) 0.0326(4) Uani 1 1 d . . .
H55A H -0.1780 0.4148 0.6391 0.049 Uiso 1 1 calc R . .
H55B H -0.2393 0.3612 0.6945 0.049 Uiso 1 1 calc R . .
H55C H -0.0985 0.3138 0.7016 0.049 Uiso 1 1 calc R . .
C56 C -0.17079(14) 0.34674(15) 0.83571(8) 0.0314(4) Uani 1 1 d . . .
H56A H -0.1130 0.3269 0.8718 0.047 Uiso 1 1 calc R . .
H56B H -0.1451 0.2827 0.8173 0.047 Uiso 1 1 calc R . .
H56C H -0.2482 0.3616 0.8508 0.047 Uiso 1 1 calc R . .
C57 C -0.20093(14) 0.57479(15) 0.86190(7) 0.0306(3) Uani 1 1 d . . .
H57A H -0.2801 0.5919 0.8749 0.046 Uiso 1 1 calc R . .
H57B H -0.1834 0.6394 0.8601 0.046 Uiso 1 1 calc R . .
H57C H -0.1422 0.5048 0.8931 0.046 Uiso 1 1 calc R . .
C58 C -0.23803(15) 0.76301(14) 0.72482(8) 0.0314(3) Uani 1 1 d . . .
H58A H -0.2017 0.7872 0.6873 0.047 Uiso 1 1 calc R . .
H58B H -0.2050 0.7708 0.7625 0.047 Uiso 1 1 calc R . .
H58C H -0.3238 0.8116 0.7173 0.047 Uiso 1 1 calc R . .
C59 C -0.21975(15) 0.64313(15) 0.61641(7) 0.0286(3) Uani 1 1 d . . .
H59A H -0.1518 0.6588 0.6056 0.043 Uiso 1 1 calc R . .
H59B H -0.2927 0.7156 0.6042 0.043 Uiso 1 1 calc R . .
H59C H -0.2234 0.5920 0.5932 0.043 Uiso 1 1 calc R . .
C1A C 0.8020(2) 0.0486(2) 0.75314(11) 0.0510(5) Uani 1 1 d . . .
H1A1 H 0.7632 0.0410 0.7905 0.061 Uiso 1 1 calc R . .
C2A C 0.9084(2) 0.0547(2) 0.75609(10) 0.0512(5) Uani 1 1 d . . .
H2A H 0.9436 0.0493 0.7956 0.061 Uiso 1 1 calc R . .
C3A C 0.96311(19) 0.06869(18) 0.70125(10) 0.0415(4) Uani 1 1 d . . .
H3A H 1.0357 0.0736 0.7030 0.050 Uiso 1 1 calc R . .
C4A C 0.91234(18) 0.07542(15) 0.64426(9) 0.0374(4) Uani 1 1 d . . .
H4A H 0.9497 0.0855 0.6065 0.045 Uiso 1 1 calc R . .
C5A C 0.80717(18) 0.06762(16) 0.64174(10) 0.0393(4) Uani 1 1 d . . .
H5A H 0.7725 0.0720 0.6023 0.047 Uiso 1 1 calc R . .
C6A C 0.75227(19) 0.05350(17) 0.69629(11) 0.0429(4) Uani 1 1 d . . .
H6A H 0.6804 0.0472 0.6946 0.052 Uiso 1 1 calc R . .
C1B C 0.4265(12) -0.1233(11) 0.5894(6) 0.058(4) Uani 0.50 1 d PD A 1
H1B1 H 0.4935 -0.1925 0.6117 0.070 Uiso 0.50 1 calc PR A 1
C2B C 0.4180(11) -0.0750(11) 0.5249(6) 0.059(3) Uani 0.50 1 d PD A 1
H2B H 0.4824 -0.1140 0.5038 0.071 Uiso 0.50 1 calc PR A 1
C3B C 0.3261(10) 0.0239(10) 0.4871(4) 0.044(2) Uani 0.50 1 d PD A 1
H3B H 0.3260 0.0515 0.4422 0.053 Uiso 0.50 1 calc PR A 1
C4B C 0.2351(2) 0.08010(18) 0.51822(11) 0.0463(5) Uani 0.50 1 d PD A 1
H4B H 0.1686 0.1494 0.4956 0.056 Uiso 0.50 1 calc PR A 1
C5B C 0.2423(9) 0.0337(9) 0.5830(4) 0.052(3) Uani 0.50 1 d PD A 1
H5B H 0.1788 0.0745 0.6040 0.062 Uiso 0.50 1 calc PR A 1
C6B C 0.3336(12) -0.0671(11) 0.6207(7) 0.049(3) Uani 0.50 1 d PD A 1
H6B H 0.3325 -0.0960 0.6655 0.059 Uiso 0.50 1 calc PR A 1
C1D C 0.4028(11) -0.1085(9) 0.6045(5) 0.047(3) Uani 0.50 1 d PD B 2
H1D H 0.4592 -0.1735 0.6365 0.056 Uiso 0.50 1 calc PR B 2
C2D C 0.4286(13) -0.0916(13) 0.5423(5) 0.057(3) Uani 0.50 1 d PD B 2
H2D H 0.4988 -0.1411 0.5290 0.068 Uiso 0.50 1 calc PR B 2
C3D C 0.3392(10) 0.0068(12) 0.5015(4) 0.050(3) Uani 0.50 1 d PD B 2
H3D H 0.3507 0.0257 0.4576 0.060 Uiso 0.50 1 calc PR B 2
C4D C 0.2351(2) 0.08010(18) 0.51822(11) 0.0463(5) Uani 0.50 1 d PD B 2
H4D H 0.1791 0.1462 0.4866 0.056 Uiso 0.50 1 calc PR B 2
C5D C 0.2127(9) 0.0570(9) 0.5811(3) 0.0331(15) Uani 0.50 1 d PD B 2
H5D H 0.1407 0.1037 0.5943 0.040 Uiso 0.50 1 calc PR B 2
C6D C 0.3008(13) -0.0377(12) 0.6233(7) 0.051(3) Uani 0.50 1 d PD B 2
H6D H 0.2908 -0.0549 0.6675 0.061 Uiso 0.50 1 calc PR B 2
C1C C 1.0845(9) -0.0514(10) 1.0408(4) 0.081(5) Uani 0.50 1 d PD C -3
H1C H 1.1455 -0.0770 1.0744 0.097 Uiso 0.50 1 calc PR C -3
C2C C 0.9793(10) 0.0461(8) 1.0359(4) 0.084(3) Uani 0.50 1 d PD C -3
H2C H 0.9658 0.0846 1.0677 0.101 Uiso 0.50 1 calc PR C -3
C3C C 0.8943(9) 0.0871(8) 0.9845(5) 0.059(2) Uani 0.50 1 d PD C -3
H3C H 0.8224 0.1545 0.9805 0.070 Uiso 0.50 1 calc PR C -3
C4C C 0.9138(8) 0.0297(10) 0.9386(5) 0.063(3) Uani 0.50 1 d PD C -3
H4C H 0.8565 0.0595 0.9024 0.076 Uiso 0.50 1 calc PR C -3
C5C C 1.0159(8) -0.0702(7) 0.9452(4) 0.085(3) Uani 0.50 1 d PD C -3
H5C H 1.0278 -0.1107 0.9145 0.102 Uiso 0.50 1 calc PR C -3
C6C C 1.1007(9) -0.1114(8) 0.9965(5) 0.102(5) Uani 0.50 1 d PD C -3
H6C H 1.1706 -0.1812 1.0016 0.123 Uiso 0.50 1 calc PR C -3

loop_
_atom_site_aniso_label
_atom_site_aniso_U_11
_atom_site_aniso_U_22
_atom_site_aniso_U_33
_atom_site_aniso_U_23
_atom_site_aniso_U_13
_atom_site_aniso_U_12
Zn1 0.01032(7) 0.01474(7) 0.01082(7) -0.00363(5) 0.00179(5) -0.00582(5)
Zn2 0.01057(7) 0.02202(8) 0.01866(8) -0.00728(6) 0.00233(5) -0.00672(6)
P1 0.01036(14) 0.01211(13) 0.01055(13) -0.00283(11) 0.00187(10) -0.00415(11)
P2 0.01147(14) 0.01382(14) 0.01030(13) -0.00326(11) 0.00218(10) -0.00646(12)
N1 0.0106(5) 0.0140(5) 0.0108(4) -0.0032(4) 0.0021(4) -0.0049(4)
N2 0.0124(5) 0.0181(5) 0.0106(5) -0.0030(4) 0.0011(4) -0.0084(4)
C1 0.0116(5) 0.0150(5) 0.0120(5) -0.0020(4) 0.0027(4) -0.0050(4)
C2 0.0129(5) 0.0207(6) 0.0112(5) -0.0040(4) 0.0022(4) -0.0098(5)
C3 0.0153(6) 0.0225(6) 0.0138(6) -0.0044(5) 0.0017(5) -0.0083(5)
C4 0.0149(6) 0.0305(7) 0.0166(6) -0.0094(5) 0.0029(5) -0.0077(6)
C5 0.0184(6) 0.0415(8) 0.0138(6) -0.0087(6) 0.0050(5) -0.0181(6)
C6 0.0279(7) 0.0325(8) 0.0150(6) -0.0033(5) 0.0030(5) -0.0216(6)
C7 0.0214(6) 0.0223(6) 0.0152(6) -0.0051(5) 0.0035(5) -0.0126(5)
C8 0.0162(6) 0.0147(5) 0.0122(5) -0.0031(4) 0.0006(4) -0.0076(5)
C9 0.0156(6) 0.0208(6) 0.0184(6) -0.0053(5) 0.0004(5) -0.0089(5)
C10 0.0247(7) 0.0271(7) 0.0205(7) -0.0067(5) -0.0015(5) -0.0162(6)
C11 0.0342(8) 0.0243(7) 0.0221(7) -0.0108(6) 0.0028(6) -0.0169(6)
C12 0.0254(7) 0.0211(6) 0.0242(7) -0.0114(5) 0.0064(6) -0.0100(6)
C13 0.0174(6) 0.0183(6) 0.0178(6) -0.0056(5) 0.0022(5) -0.0089(5)
C14 0.0130(5) 0.0200(6) 0.0116(5) -0.0036(4) 0.0022(4) -0.0096(5)
C15 0.0146(6) 0.0203(6) 0.0146(6) -0.0019(5) 0.0001(4) -0.0090(5)
C16 0.0174(6) 0.0271(7) 0.0150(6) -0.0011(5) -0.0013(5) -0.0098(6)
C17 0.0202(7) 0.0363(8) 0.0134(6) -0.0064(5) 0.0008(5) -0.0161(6)
C18 0.0248(7) 0.0315(7) 0.0158(6) -0.0101(5) 0.0048(5) -0.0191(6)
C19 0.0183(6) 0.0224(6) 0.0135(6) -0.0054(5) 0.0044(5) -0.0132(5)
C20 0.0220(7) 0.0172(6) 0.0197(6) 0.0001(5) -0.0046(5) -0.0087(5)
C21 0.0512(11) 0.0263(8) 0.0287(8) 0.0047(6) -0.0098(8) -0.0229(8)
C22 0.0231(7) 0.0226(7) 0.0331(8) -0.0094(6) -0.0013(6) -0.0037(6)
C23 0.0301(7) 0.0204(6) 0.0162(6) -0.0069(5) 0.0044(5) -0.0150(6)
C24 0.0274(8) 0.0269(7) 0.0259(7) -0.0110(6) 0.0066(6) -0.0136(6)
C25 0.0433(10) 0.0254(7) 0.0300(8) -0.0132(6) 0.0179(7) -0.0222(7)
C26 0.0099(5) 0.0165(5) 0.0103(5) -0.0026(4) 0.0015(4) -0.0045(4)
C27 0.0122(5) 0.0165(6) 0.0131(5) -0.0028(4) 0.0021(4) -0.0056(5)
C28 0.0174(6) 0.0212(6) 0.0170(6) -0.0013(5) 0.0041(5) -0.0088(5)
C29 0.0178(6) 0.0284(7) 0.0147(6) -0.0034(5) 0.0071(5) -0.0067(6)
C30 0.0162(6) 0.0254(7) 0.0162(6) -0.0087(5) 0.0044(5) -0.0045(5)
C31 0.0116(5) 0.0188(6) 0.0148(6) -0.0059(5) 0.0017(4) -0.0045(5)
C32 0.0169(6) 0.0163(6) 0.0174(6) -0.0041(5) 0.0046(5) -0.0090(5)
C33 0.0227(7) 0.0172(6) 0.0274(7) -0.0040(5) 0.0052(6) -0.0077(6)
C34 0.0236(7) 0.0267(7) 0.0244(7) -0.0078(6) 0.0040(5) -0.0154(6)
C35 0.0162(6) 0.0191(6) 0.0196(6) -0.0105(5) 0.0041(5) -0.0069(5)
C36 0.0198(7) 0.0263(7) 0.0296(8) -0.0154(6) -0.0021(6) -0.0061(6)
C37 0.0213(7) 0.0202(6) 0.0220(7) -0.0089(5) 0.0011(5) -0.0065(5)
C38 0.0139(6) 0.0135(5) 0.0172(6) -0.0037(4) 0.0056(5) -0.0051(5)
C39 0.0199(6) 0.0174(6) 0.0197(6) -0.0064(5) 0.0064(5) -0.0078(5)
C40 0.0286(8) 0.0200(7) 0.0315(8) -0.0135(6) 0.0148(6) -0.0115(6)
C41 0.0296(8) 0.0127(6) 0.0401(9) -0.0064(6) 0.0165(7) -0.0034(6)
C42 0.0229(7) 0.0183(7) 0.0284(8) 0.0008(6) 0.0052(6) -0.0009(6)
C43 0.0177(6) 0.0187(6) 0.0196(6) -0.0013(5) 0.0028(5) -0.0037(5)
C44 0.0112(5) 0.0152(5) 0.0133(5) -0.0037(4) 0.0005(4) -0.0039(4)
C45 0.0158(6) 0.0164(6) 0.0151(6) -0.0031(5) 0.0019(5) -0.0063(5)
C46 0.0199(6) 0.0198(6) 0.0122(6) -0.0026(5) 0.0003(5) -0.0056(5)
C47 0.0207(7) 0.0260(7) 0.0155(6) -0.0073(5) -0.0023(5) -0.0086(6)
C48 0.0213(7) 0.0244(7) 0.0207(6) -0.0069(5) -0.0001(5) -0.0130(6)
C49 0.0155(6) 0.0202(6) 0.0150(6) -0.0036(5) 0.0012(5) -0.0084(5)
C50 0.0137(6) 0.0285(7) 0.0224(7) -0.0048(5) 0.0002(5) -0.0113(5)
C51 0.0107(6) 0.0280(7) 0.0200(6) -0.0009(5) 0.0022(5) -0.0075(5)
C52 0.0115(6) 0.0277(7) 0.0193(6) -0.0051(5) 0.0043(5) -0.0032(5)
C53 0.0124(6) 0.0238(7) 0.0204(6) -0.0048(5) 0.0040(5) -0.0030(5)
C54 0.0123(6) 0.0276(7) 0.0163(6) -0.0030(5) 0.0002(5) -0.0068(5)
C55 0.0311(9) 0.0407(9) 0.0347(9) -0.0126(7) -0.0020(7) -0.0227(8)
C56 0.0196(7) 0.0351(8) 0.0310(8) 0.0030(7) 0.0055(6) -0.0124(7)
C57 0.0226(7) 0.0386(9) 0.0205(7) -0.0103(6) 0.0065(6) -0.0038(7)
C58 0.0273(8) 0.0244(7) 0.0333(9) -0.0092(6) 0.0084(6) -0.0033(6)
C59 0.0263(8) 0.0345(8) 0.0178(7) -0.0013(6) -0.0025(6) -0.0109(7)
C1A 0.0624(14) 0.0606(14) 0.0444(12) -0.0186(10) 0.0242(10) -0.0391(12)
C2A 0.0672(15) 0.0682(15) 0.0374(11) -0.0192(10) 0.0111(10) -0.0455(13)
C3A 0.0428(11) 0.0457(11) 0.0458(11) -0.0151(9) 0.0117(9) -0.0279(9)
C4A 0.0435(10) 0.0295(8) 0.0370(9) -0.0097(7) 0.0130(8) -0.0149(8)
C5A 0.0414(10) 0.0300(9) 0.0404(10) -0.0080(7) -0.0009(8) -0.0117(8)
C6A 0.0375(10) 0.0374(10) 0.0546(12) -0.0108(9) 0.0094(9) -0.0193(8)
C1B 0.039(3) 0.026(3) 0.108(10) -0.014(5) 0.003(5) -0.016(2)
C2B 0.055(6) 0.036(4) 0.098(8) -0.030(5) 0.038(6) -0.026(4)
C3B 0.080(5) 0.050(4) 0.014(4) 0.000(3) 0.005(3) -0.045(3)
C4B 0.0473(12) 0.0391(10) 0.0551(13) -0.0031(9) -0.0097(10) -0.0277(10)
C5B 0.036(5) 0.053(5) 0.099(7) -0.055(5) 0.034(4) -0.029(4)
C6B 0.085(8) 0.052(8) 0.029(3) -0.005(4) 0.002(4) -0.050(6)
C1D 0.066(9) 0.026(4) 0.043(4) -0.001(3) -0.015(4) -0.020(5)
C2D 0.064(5) 0.043(5) 0.063(6) -0.008(4) -0.006(4) -0.027(4)
C3D 0.081(5) 0.067(6) 0.013(4) 0.005(4) -0.001(3) -0.052(4)
C4D 0.0473(12) 0.0391(10) 0.0551(13) -0.0031(9) -0.0097(10) -0.0277(10)
C5D 0.038(4) 0.035(3) 0.042(3) -0.020(2) 0.013(2) -0.026(3)
C6D 0.084(7) 0.045(6) 0.037(3) -0.007(4) -0.006(4) -0.044(5)
C1C 0.077(8) 0.104(12) 0.055(9) 0.032(6) -0.005(6) -0.068(8)
C2C 0.141(9) 0.091(7) 0.069(5) -0.020(5) 0.048(6) -0.098(7)
C3C 0.066(4) 0.045(4) 0.066(6) -0.005(4) 0.035(4) -0.035(3)
C4C 0.056(4) 0.077(5) 0.051(6) 0.007(4) 0.019(3) -0.041(4)
C5C 0.121(8) 0.063(4) 0.096(7) -0.027(4) 0.077(6) -0.063(5)
C6C 0.046(4) 0.058(6) 0.143(11) 0.048(6) 0.031(6) -0.018(4)

loop_
_atom_type_symbol
_atom_type_description
_atom_type_scat_dispersion_real
_atom_type_scat_dispersion_imag
_atom_type_scat_source
C C 0.0033 0.0016 'International Tables Vol C Tables 4.2.6.8 and 6.1.1.4'
H H 0.0000 0.0000 'International Tables Vol C Tables 4.2.6.8 and 6.1.1.4'
N N 0.0061 0.0033 'International Tables Vol C Tables 4.2.6.8 and 6.1.1.4'
P P 0.1023 0.0942 'International Tables Vol C Tables 4.2.6.8 and 6.1.1.4'
Zn Zn 0.2839 1.4301 'International Tables Vol C Tables 4.2.6.8 and 6.1.1.4'

loop_
_geom_angle_atom_site_label_1
_geom_angle_atom_site_label_2
_geom_angle_atom_site_label_3
_geom_angle
N2 Zn1 N1 107.47(4)
N2 Zn1 Zn2 131.41(3)
N1 Zn1 Zn2 120.91(3)
C50 Zn2 C54 36.39(5)
C50 Zn2 C51 36.35(5)
C54 Zn2 C51 60.41(5)
C50 Zn2 C53 60.58(5)
C54 Zn2 C53 36.24(5)
C51 Zn2 C53 60.27(5)
C50 Zn2 C52 60.52(5)
C54 Zn2 C52 60.37(5)
C51 Zn2 C52 36.07(6)
C53 Zn2 C52 36.16(5)
C50 Zn2 Zn1 150.30(4)
C54 Zn2 Zn1 145.57(4)
C51 Zn2 Zn1 152.00(4)
C53 Zn2 Zn1 144.07(4)
C52 Zn2 Zn1 147.71(4)
N1 P1 C1 110.43(6)
N1 P1 C44 109.05(6)
C1 P1 C44 115.51(6)
N1 P1 C38 115.06(6)
C1 P1 C38 103.83(6)
C44 P1 C38 102.87(6)
N2 P2 C1 114.56(6)
N2 P2 C2 111.60(6)
C1 P2 C2 106.99(6)
N2 P2 C8 108.92(6)
C1 P2 C8 109.31(6)
C2 P2 C8 105.01(6)
C26 N1 P1 122.33(8)
C26 N1 Zn1 110.19(8)
P1 N1 Zn1 127.25(6)
C14 N2 P2 126.02(9)
C14 N2 Zn1 112.18(8)
P2 N2 Zn1 118.01(6)
P1 C1 P2 128.02(8)
P1 C1 H1 116.0
P2 C1 H1 116.0
C3 C2 C7 119.35(12)
C3 C2 P2 120.54(10)
C7 C2 P2 120.06(10)
C4 C3 C2 120.07(13)
C4 C3 H3 120.0
C2 C3 H3 120.0
C5 C4 C3 120.28(14)
C5 C4 H4 119.9
C3 C4 H4 119.9
C6 C5 C4 119.83(13)
C6 C5 H5 120.1
C4 C5 H5 120.1
C5 C6 C7 120.45(13)
C5 C6 H6 119.8
C7 C6 H6 119.8
C6 C7 C2 120.02(13)
C6 C7 H7 120.0
C2 C7 H7 120.0
C13 C8 C9 118.90(12)
C13 C8 P2 121.84(10)
C9 C8 P2 119.09(10)
C10 C9 C8 120.36(13)
C10 C9 H9 119.8
C8 C9 H9 119.8
C9 C10 C11 120.25(13)
C9 C10 H10 119.9
C11 C10 H10 119.9
C12 C11 C10 119.88(13)
C12 C11 H11 120.1
C10 C11 H11 120.1
C11 C12 C13 120.20(14)
C11 C12 H12 119.9
C13 C12 H12 119.9
C8 C13 C12 120.41(13)
C8 C13 H13 119.8
C12 C13 H13 119.8
C19 C14 C15 119.69(11)
C19 C14 N2 120.11(11)
C15 C14 N2 119.88(11)
C16 C15 C14 118.90(13)
C16 C15 C20 120.22(12)
C14 C15 C20 120.76(11)
C17 C16 C15 121.40(13)
C17 C16 H16 119.3
C15 C16 H16 119.3
C18 C17 C16 119.45(12)
C18 C17 H17 120.3
C16 C17 H17 120.3
C17 C18 C19 121.34(13)
C17 C18 H18 119.3
C19 C18 H18 119.3
C18 C19 C14 119.15(13)
C18 C19 C23 118.52(12)
C14 C19 C23 122.32(11)
C15 C20 C21 113.78(13)
C15 C20 C22 109.88(12)
C21 C20 C22 110.42(13)
C15 C20 H20 107.5
C21 C20 H20 107.5
C22 C20 H20 107.5
C20 C21 H21A 109.5
C20 C21 H21B 109.5
H21A C21 H21B 109.5
C20 C21 H21C 109.5
H21A C21 H21C 109.5
H21B C21 H21C 109.5
C20 C22 H22A 109.5
C20 C22 H22B 109.5
H22A C22 H22B 109.5
C20 C22 H22C 109.5
H22A C22 H22C 109.5
H22B C22 H22C 109.5
C19 C23 C24 112.32(12)
C19 C23 C25 110.95(13)
C24 C23 C25 110.04(12)
C19 C23 H23 107.8
C24 C23 H23 107.8
C25 C23 H23 107.8
C23 C24 H24A 109.5
C23 C24 H24B 109.5
H24A C24 H24B 109.5
C23 C24 H24C 109.5
H24A C24 H24C 109.5
H24B C24 H24C 109.5
C23 C25 H25A 109.5
C23 C25 H25B 109.5
H25A C25 H25B 109.5
C23 C25 H25C 109.5
H25A C25 H25C 109.5
H25B C25 H25C 109.5
C27 C26 C31 119.92(11)
C27 C26 N1 119.98(11)
C31 C26 N1 119.84(11)
C28 C27 C26 119.02(12)
C28 C27 C32 118.43(12)
C26 C27 C32 122.54(11)
C29 C28 C27 121.32(13)
C29 C28 H28 119.3
C27 C28 H28 119.3
C28 C29 C30 119.37(13)
C28 C29 H29 120.3
C30 C29 H29 120.3
C29 C30 C31 121.65(13)
C29 C30 H30 119.2
C31 C30 H30 119.2
C30 C31 C26 118.56(12)
C30 C31 C35 118.89(12)
C26 C31 C35 122.41(11)
C27 C32 C34 112.06(11)
C27 C32 C33 111.41(11)
C34 C32 C33 109.55(11)
C27 C32 H32 107.9
C34 C32 H32 107.9
C33 C32 H32 107.9
C32 C33 H33A 109.5
C32 C33 H33B 109.5
H33A C33 H33B 109.5
C32 C33 H33C 109.5
H33A C33 H33C 109.5
H33B C33 H33C 109.5
C32 C34 H34A 109.5
C32 C34 H34B 109.5
H34A C34 H34B 109.5
C32 C34 H34C 109.5
H34A C34 H34C 109.5
H34B C34 H34C 109.5
C31 C35 C36 113.41(12)
C31 C35 C37 109.93(11)
C36 C35 C37 109.05(11)
C31 C35 H35 108.1
C36 C35 H35 108.1
C37 C35 H35 108.1
C35 C36 H36A 109.5
C35 C36 H36B 109.5
H36A C36 H36B 109.5
C35 C36 H36C 109.5
H36A C36 H36C 109.5
H36B C36 H36C 109.5
C35 C37 H37A 109.5
C35 C37 H37B 109.5
H37A C37 H37B 109.5
C35 C37 H37C 109.5
H37A C37 H37C 109.5
H37B C37 H37C 109.5
C43 C38 C39 118.66(12)
C43 C38 P1 124.73(11)
C39 C38 P1 116.57(10)
C40 C39 C38 120.85(14)
C40 C39 H39 119.6
C38 C39 H39 119.6
C39 C40 C41 119.95(15)
C39 C40 H40 120.0
C41 C40 H40 120.0
C42 C41 C40 120.06(14)
C42 C41 H41 120.0
C40 C41 H41 120.0
C41 C42 C43 120.17(14)
C41 C42 H42 119.9
C43 C42 H42 119.9
C38 C43 C42 120.28(14)
C38 C43 H43 119.9
C42 C43 H43 119.9
C49 C44 C45 119.11(12)
C49 C44 P1 118.91(10)
C45 C44 P1 121.98(10)
C46 C45 C44 120.02(12)
C46 C45 H45 120.0
C44 C45 H45 120.0
C47 C46 C45 120.41(13)
C47 C46 H46 119.8
C45 C46 H46 119.8
C46 C47 C48 119.95(12)
C46 C47 H47 120.0
C48 C47 H47 120.0
C47 C48 C49 119.96(13)
C47 C48 H48 120.0
C49 C48 H48 120.0
C48 C49 C44 120.54(12)
C48 C49 H49 119.7
C44 C49 H49 119.7
C54 C50 C51 107.73(13)
C54 C50 C55 126.73(14)
C51 C50 C55 125.52(14)
C54 C50 Zn2 72.01(8)
C51 C50 Zn2 72.33(8)
C55 C50 Zn2 122.36(11)
C52 C51 C50 108.28(13)
C52 C51 C56 125.40(14)
C50 C51 C56 126.08(15)
C52 C51 Zn2 72.35(8)
C50 C51 Zn2 71.32(8)
C56 C51 Zn2 126.58(10)
C51 C52 C53 107.93(13)
C51 C52 C57 124.62(14)
C53 C52 C57 127.40(15)
C51 C52 Zn2 71.58(8)
C53 C52 Zn2 71.80(8)
C57 C52 Zn2 124.44(10)
C54 C53 C52 107.84(13)
C54 C53 C58 125.58(13)
C52 C53 C58 126.52(14)
C54 C53 Zn2 71.32(8)
C52 C53 Zn2 72.04(8)
C58 C53 Zn2 124.28(11)
C50 C54 C53 108.22(12)
C50 C54 C59 126.34(14)
C53 C54 C59 125.43(14)
C50 C54 Zn2 71.60(8)
C53 C54 Zn2 72.44(8)
C59 C54 Zn2 122.06(10)
C50 C55 H55A 109.5
C50 C55 H55B 109.5
H55A C55 H55B 109.5
C50 C55 H55C 109.5
H55A C55 H55C 109.5
H55B C55 H55C 109.5
C51 C56 H56A 109.5
C51 C56 H56B 109.5
H56A C56 H56B 109.5
C51 C56 H56C 109.5
H56A C56 H56C 109.5
H56B C56 H56C 109.5
C52 C57 H57A 109.5
C52 C57 H57B 109.5
H57A C57 H57B 109.5
C52 C57 H57C 109.5
H57A C57 H57C 109.5
H57B C57 H57C 109.5
C53 C58 H58A 109.5
C53 C58 H58B 109.5
H58A C58 H58B 109.5
C53 C58 H58C 109.5
H58A C58 H58C 109.5
H58B C58 H58C 109.5
C54 C59 H59A 109.5
C54 C59 H59B 109.5
H59A C59 H59B 109.5
C54 C59 H59C 109.5
H59A C59 H59C 109.5
H59B C59 H59C 109.5
C6A C1A C2A 120.2(2)
C6A C1A H1A1 119.9
C2A C1A H1A1 119.9
C3A C2A C1A 119.7(2)
C3A C2A H2A 120.1
C1A C2A H2A 120.1
C4A C3A C2A 119.9(2)
C4A C3A H3A 120.0
C2A C3A H3A 120.0
C3A C4A C5A 120.12(18)
C3A C4A H4A 119.9
C5A C4A H4A 119.9
C6A C5A C4A 120.23(19)
C6A C5A H5A 119.9
C4A C5A H5A 119.9
C1A C6A C5A 119.7(2)
C1A C6A H6A 120.1
C5A C6A H6A 120.1
C2B C1B C6B 117.1(12)
C2B C1B H1B1 121.5
C6B C1B H1B1 121.5
C1B C2B C3B 127.0(11)
C1B C2B H2B 116.5
C3B C2B H2B 116.5
C4B C3B C2B 115.9(8)
C4B C3B H3B 122.1
C2B C3B H3B 122.1
C3B C4B C5B 118.1(6)
C3B C4B H4B 121.0
C5B C4B H4B 121.0
C4B C5B C6B 126.1(9)
C4B C5B H5B 117.0
C6B C5B H5B 117.0
C1B C6B C5B 115.9(12)
C1B C6B H6B 122.1
C5B C6B H6B 122.1
C6D C1D C2D 124.1(11)
C6D C1D H1D 118.0
C2D C1D H1D 118.0
C1D C2D C3D 111.3(11)
C1D C2D H2D 124.4
C3D C2D H2D 124.4
C2D C3D H3D 116.7
C6D C5D H5D 122.2
C1D C6D C5D 122.8(13)
C1D C6D H6D 118.6
C5D C6D H6D 118.6
C2C C1C C6C 120.0(5)
C2C C1C H1C 120.0
C6C C1C H1C 120.0
C3C C2C C1C 119.6(5)
C3C C2C H2C 120.2
C1C C2C H2C 120.2
C2C C3C C4C 120.0(5)
C2C C3C H3C 120.0
C4C C3C H3C 120.0
C5C C4C C3C 120.3(5)
C5C C4C H4C 119.9
C3C C4C H4C 119.9
C4C C5C C6C 119.9(5)
C4C C5C H5C 120.1
C6C C5C H5C 120.1
C5C C6C C1C 120.1(5)
C5C C6C H6C 119.9
C1C C6C H6C 119.9

loop_
_geom_bond_atom_site_label_1
_geom_bond_atom_site_label_2
_geom_bond_distance
Zn1 N2 1.9794(11)
Zn1 N1 1.9886(10)
Zn1 Zn2 2.3272(2)
Zn2 C50 2.2786(14)
Zn2 C54 2.2839(13)
Zn2 C51 2.2918(14)
Zn2 C53 2.2987(14)
Zn2 C52 2.3018(14)
P1 N1 1.6277(11)
P1 C1 1.7018(13)
P1 C44 1.8235(13)
P1 C38 1.8307(13)
P2 N2 1.6266(11)
P2 C1 1.7163(13)
P2 C2 1.8043(13)
P2 C8 1.8272(13)
N1 C26 1.4385(16)
N2 C14 1.4376(16)
C1 H1 0.9500
C2 C3 1.3971(19)
C2 C7 1.3980(18)
C3 C4 1.3911(19)
C3 H3 0.9500
C4 C5 1.388(2)
C4 H4 0.9500
C5 C6 1.384(2)
C5 H5 0.9500
C6 C7 1.3901(19)
C6 H6 0.9500
C7 H7 0.9500
C8 C13 1.3925(19)
C8 C9 1.4050(18)
C9 C10 1.3890(19)
C9 H9 0.9500
C10 C11 1.389(2)
C10 H10 0.9500
C11 C12 1.385(2)
C11 H11 0.9500
C12 C13 1.3975(19)
C12 H12 0.9500
C13 H13 0.9500
C14 C19 1.4114(18)
C14 C15 1.4154(18)
C15 C16 1.3986(18)
C15 C20 1.5122(19)
C16 C17 1.386(2)
C16 H16 0.9500
C17 C18 1.382(2)
C17 H17 0.9500
C18 C19 1.3984(18)
C18 H18 0.9500
C19 C23 1.5203(19)
C20 C21 1.532(2)
C20 C22 1.534(2)
C20 H20 1.0000
C21 H21A 0.9800
C21 H21B 0.9800
C21 H21C 0.9800
C22 H22A 0.9800
C22 H22B 0.9800
C22 H22C 0.9800
C23 C24 1.534(2)
C23 C25 1.536(2)
C23 H23 1.0000
C24 H24A 0.9800
C24 H24B 0.9800
C24 H24C 0.9800
C25 H25A 0.9800
C25 H25B 0.9800
C25 H25C 0.9800
C26 C27 1.4117(18)
C26 C31 1.4163(18)
C27 C28 1.3971(18)
C27 C32 1.5159(18)
C28 C29 1.383(2)
C28 H28 0.9500
C29 C30 1.386(2)
C29 H29 0.9500
C30 C31 1.3957(19)
C30 H30 0.9500
C31 C35 1.5205(19)
C32 C34 1.537(2)
C32 C33 1.5380(19)
C32 H32 1.0000
C33 H33A 0.9800
C33 H33B 0.9800
C33 H33C 0.9800
C34 H34A 0.9800
C34 H34B 0.9800
C34 H34C 0.9800
C35 C36 1.5336(19)
C35 C37 1.5381(19)
C35 H35 1.0000
C36 H36A 0.9800
C36 H36B 0.9800
C36 H36C 0.9800
C37 H37A 0.9800
C37 H37B 0.9800
C37 H37C 0.9800
C38 C43 1.3940(19)
C38 C39 1.4008(19)
C39 C40 1.3845(19)
C39 H39 0.9500
C40 C41 1.389(2)
C40 H40 0.9500
C41 C42 1.381(3)
C41 H41 0.9500
C42 C43 1.400(2)
C42 H42 0.9500
C43 H43 0.9500
C44 C49 1.3932(18)
C44 C45 1.4031(18)
C45 C46 1.3907(18)
C45 H45 0.9500
C46 C47 1.386(2)
C46 H46 0.9500
C47 C48 1.389(2)
C47 H47 0.9500
C48 C49 1.3930(18)
C48 H48 0.9500
C49 H49 0.9500
C50 C54 1.424(2)
C50 C51 1.426(2)
C50 C55 1.501(2)
C51 C52 1.422(2)
C51 C56 1.504(2)
C52 C53 1.428(2)
C52 C57 1.506(2)
C53 C54 1.425(2)
C53 C58 1.502(2)
C54 C59 1.512(2)
C55 H55A 0.9800
C55 H55B 0.9800
C55 H55C 0.9800
C56 H56A 0.9800
C56 H56B 0.9800
C56 H56C 0.9800
C57 H57A 0.9800
C57 H57B 0.9800
C57 H57C 0.9800
C58 H58A 0.9800
C58 H58B 0.9800
C58 H58C 0.9800
C59 H59A 0.9800
C59 H59B 0.9800
C59 H59C 0.9800
C1A C6A 1.375(3)
C1A C2A 1.386(3)
C1A H1A1 0.9500
C2A C3A 1.383(3)
C2A H2A 0.9500
C3A C4A 1.374(3)
C3A H3A 0.9500
C4A C5A 1.381(3)
C4A H4A 0.9500
C5A C6A 1.379(3)
C5A H5A 0.9500
C6A H6A 0.9500
C1B C2B 1.365(8)
C1B C6B 1.383(8)
C1B H1B1 0.9500
C2B C3B 1.375(8)
C2B H2B 0.9500
C3B C4B 1.364(8)
C3B H3B 0.9500
C4B C5B 1.368(8)
C4B H4B 0.9500
C5B C6B 1.383(8)
C5B H5B 0.9500
C6B H6B 0.9500
C1D C6D 1.368(8)
C1D C2D 1.375(8)
C1D H1D 0.9500
C2D C3D 1.384(8)
C2D H2D 0.9500
C3D H3D 0.9500
C5D C6D 1.369(8)
C5D H5D 0.9500
C6D H6D 0.9500
C1C C2C 1.385(7)
C1C C6C 1.386(7)
C1C H1C 0.9500
C2C C3C 1.381(7)
C2C H2C 0.9500
C3C C4C 1.389(7)
C3C H3C 0.9500
C4C C5C 1.375(7)
C4C H4C 0.9500
C5C C6C 1.378(7)
C5C H5C 0.9500
C6C H6C 0.9500

loop_
_geom_torsion_atom_site_label_1
_geom_torsion_atom_site_label_2
_geom_torsion_atom_site_label_3
_geom_torsion_atom_site_label_4
_geom_torsion
N2 Zn1 Zn2 C50 80.63(9)
N1 Zn1 Zn2 C50 -105.27(8)
N2 Zn1 Zn2 C54 9.07(8)
N1 Zn1 Zn2 C54 -176.84(8)
N2 Zn1 Zn2 C51 161.13(9)
N1 Zn1 Zn2 C51 -24.77(9)
N2 Zn1 Zn2 C53 -56.23(8)
N1 Zn1 Zn2 C53 117.87(7)
N2 Zn1 Zn2 C52 -123.15(8)
N1 Zn1 Zn2 C52 50.95(8)
C1 P1 N1 C26 -168.16(10)
C44 P1 N1 C26 -40.21(11)
C38 P1 N1 C26 74.72(11)
C1 P1 N1 Zn1 5.87(9)
C44 P1 N1 Zn1 133.82(7)
C38 P1 N1 Zn1 -111.25(8)
N2 Zn1 N1 C26 163.37(8)
Zn2 Zn1 N1 C26 -11.99(9)
N2 Zn1 N1 P1 -11.26(9)
Zn2 Zn1 N1 P1 173.38(5)
C1 P2 N2 C14 -120.40(11)
C2 P2 N2 C14 1.37(13)
C8 P2 N2 C14 116.85(11)
C1 P2 N2 Zn1 35.86(9)
C2 P2 N2 Zn1 157.63(6)
C8 P2 N2 Zn1 -86.88(7)
N1 Zn1 N2 C14 148.06(8)
Zn2 Zn1 N2 C14 -37.25(10)
N1 Zn1 N2 P2 -11.36(8)
Zn2 Zn1 N2 P2 163.33(4)
N1 P1 C1 P2 24.71(11)
C44 P1 C1 P2 -99.60(10)
C38 P1 C1 P2 148.58(9)
N2 P2 C1 P1 -48.13(11)
C2 P2 C1 P1 -172.38(9)
C8 P2 C1 P1 74.41(10)
N2 P2 C2 C3 -94.35(11)
C1 P2 C2 C3 31.70(12)
C8 P2 C2 C3 147.79(10)
N2 P2 C2 C7 82.81(11)
C1 P2 C2 C7 -151.14(10)
C8 P2 C2 C7 -35.04(12)
C7 C2 C3 C4 0.66(19)
P2 C2 C3 C4 177.84(10)
C2 C3 C4 C5 -0.2(2)
C3 C4 C5 C6 0.0(2)
C4 C5 C6 C7 -0.3(2)
C5 C6 C7 C2 0.7(2)
C3 C2 C7 C6 -0.89(19)
P2 C2 C7 C6 -178.09(10)
N2 P2 C8 C13 16.94(12)
C1 P2 C8 C13 -108.91(11)
C2 P2 C8 C13 136.60(11)
N2 P2 C8 C9 -168.01(10)
C1 P2 C8 C9 66.13(12)
C2 P2 C8 C9 -48.36(12)
C13 C8 C9 C10 -0.3(2)
P2 C8 C9 C10 -175.49(11)
C8 C9 C10 C11 1.1(2)
C9 C10 C11 C12 -1.0(2)
C10 C11 C12 C13 0.1(2)
C9 C8 C13 C12 -0.6(2)
P2 C8 C13 C12 174.49(11)
C11 C12 C13 C8 0.7(2)
P2 N2 C14 C19 92.08(14)
Zn1 N2 C14 C19 -65.35(14)
P2 N2 C14 C15 -94.44(14)
Zn1 N2 C14 C15 108.13(11)
C19 C14 C15 C16 1.72(19)
N2 C14 C15 C16 -171.80(12)
C19 C14 C15 C20 177.79(12)
N2 C14 C15 C20 4.27(19)
C14 C15 C16 C17 0.8(2)
C20 C15 C16 C17 -175.27(13)
C15 C16 C17 C18 -2.1(2)
C16 C17 C18 C19 0.9(2)
C17 C18 C19 C14 1.6(2)
C17 C18 C19 C23 -179.66(13)
C15 C14 C19 C18 -2.90(19)
N2 C14 C19 C18 170.60(12)
C15 C14 C19 C23 178.41(12)
N2 C14 C19 C23 -8.09(19)
C16 C15 C20 C21 -34.97(19)
C14 C15 C20 C21 149.01(14)
C16 C15 C20 C22 89.40(15)
C14 C15 C20 C22 -86.61(15)
C18 C19 C23 C24 54.90(17)
C14 C19 C23 C24 -126.40(14)
C18 C19 C23 C25 -68.73(16)
C14 C19 C23 C25 109.98(14)
P1 N1 C26 C27 -94.09(13)
Zn1 N1 C26 C27 90.97(12)
P1 N1 C26 C31 91.84(13)
Zn1 N1 C26 C31 -83.10(12)
C31 C26 C27 C28 -2.70(18)
N1 C26 C27 C28 -176.76(11)
C31 C26 C27 C32 176.36(11)
N1 C26 C27 C32 2.30(18)
C26 C27 C28 C29 -0.8(2)
C32 C27 C28 C29 -179.89(12)
C27 C28 C29 C30 2.1(2)
C28 C29 C30 C31 0.1(2)
C29 C30 C31 C26 -3.5(2)
C29 C30 C31 C35 172.30(13)
C27 C26 C31 C30 4.78(18)
N1 C26 C31 C30 178.85(11)
C27 C26 C31 C35 -170.88(12)
N1 C26 C31 C35 3.19(18)
C28 C27 C32 C34 61.05(16)
C26 C27 C32 C34 -118.01(13)
C28 C27 C32 C33 -62.09(16)
C26 C27 C32 C33 118.85(13)
C30 C31 C35 C36 50.23(17)
C26 C31 C35 C36 -134.12(13)
C30 C31 C35 C37 -72.13(15)
C26 C31 C35 C37 103.51(14)
N1 P1 C38 C43 -121.20(12)
C1 P1 C38 C43 118.00(12)
C44 P1 C38 C43 -2.75(13)
N1 P1 C38 C39 60.98(12)
C1 P1 C38 C39 -59.81(11)
C44 P1 C38 C39 179.44(10)
C43 C38 C39 C40 2.0(2)
P1 C38 C39 C40 179.94(11)
C38 C39 C40 C41 -1.1(2)
C39 C40 C41 C42 -0.3(2)
C40 C41 C42 C43 0.8(2)
C39 C38 C43 C42 -1.5(2)
P1 C38 C43 C42 -179.23(11)
C41 C42 C43 C38 0.1(2)
N1 P1 C44 C49 -117.62(11)
C1 P1 C44 C49 7.41(13)
C38 P1 C44 C49 119.79(11)
N1 P1 C44 C45 62.67(12)
C1 P1 C44 C45 -172.30(10)
C38 P1 C44 C45 -59.92(12)
C49 C44 C45 C46 -0.33(19)
P1 C44 C45 C46 179.38(10)
C44 C45 C46 C47 -0.2(2)
C45 C46 C47 C48 0.6(2)
C46 C47 C48 C49 -0.4(2)
C47 C48 C49 C44 -0.2(2)
C45 C44 C49 C48 0.5(2)
P1 C44 C49 C48 -179.20(11)
C51 Zn2 C50 C54 116.08(13)
C53 Zn2 C50 C54 37.29(8)
C52 Zn2 C50 C54 79.04(9)
Zn1 Zn2 C50 C54 -115.28(9)
C54 Zn2 C50 C51 -116.08(13)
C53 Zn2 C50 C51 -78.79(9)
C52 Zn2 C50 C51 -37.03(8)
Zn1 Zn2 C50 C51 128.64(8)
C54 Zn2 C50 C55 122.59(16)
C51 Zn2 C50 C55 -121.33(16)
C53 Zn2 C50 C55 159.88(14)
C52 Zn2 C50 C55 -158.37(14)
Zn1 Zn2 C50 C55 7.31(18)
C54 C50 C51 C52 -0.42(15)
C55 C50 C51 C52 -179.10(14)
Zn2 C50 C51 C52 63.33(10)
C54 C50 C51 C56 174.10(13)
C55 C50 C51 C56 -4.6(2)
Zn2 C50 C51 C56 -122.14(14)
C54 C50 C51 Zn2 -63.76(9)
C55 C50 C51 Zn2 117.57(15)
C50 Zn2 C51 C52 -117.07(12)
C54 Zn2 C51 C52 -79.28(9)
C53 Zn2 C51 C52 -37.33(8)
Zn1 Zn2 C51 C52 118.45(9)
C54 Zn2 C51 C50 37.79(9)
C53 Zn2 C51 C50 79.73(9)
C52 Zn2 C51 C50 117.07(12)
Zn1 Zn2 C51 C50 -124.48(9)
C50 Zn2 C51 C56 121.55(18)
C54 Zn2 C51 C56 159.33(16)
C53 Zn2 C51 C56 -158.72(16)
C52 Zn2 C51 C56 -121.39(17)
Zn1 Zn2 C51 C56 -2.9(2)
C50 C51 C52 C53 0.35(16)
C56 C51 C52 C53 -174.22(13)
Zn2 C51 C52 C53 63.02(10)
C50 C51 C52 C57 177.69(13)
C56 C51 C52 C57 3.1(2)
Zn2 C51 C52 C57 -119.64(14)
C50 C51 C52 Zn2 -62.67(10)
C56 C51 C52 Zn2 122.76(14)
C50 Zn2 C52 C51 37.33(8)
C54 Zn2 C52 C51 79.40(9)
C53 Zn2 C52 C51 116.80(12)
Zn1 Zn2 C52 C51 -129.40(8)
C50 Zn2 C52 C53 -79.48(9)
C54 Zn2 C52 C53 -37.41(9)
C51 Zn2 C52 C53 -116.80(12)
Zn1 Zn2 C52 C53 113.79(9)
C50 Zn2 C52 C57 157.17(15)
C54 Zn2 C52 C57 -160.76(16)
C51 Zn2 C52 C57 119.85(17)
C53 Zn2 C52 C57 -123.35(18)
Zn1 Zn2 C52 C57 -9.56(18)
C51 C52 C53 C54 -0.14(16)
C57 C52 C53 C54 -177.39(14)
Zn2 C52 C53 C54 62.73(10)
C51 C52 C53 C58 177.34(14)
C57 C52 C53 C58 0.1(2)
Zn2 C52 C53 C58 -119.78(15)
C51 C52 C53 Zn2 -62.88(10)
C57 C52 C53 Zn2 119.87(15)
C50 Zn2 C53 C54 -37.44(8)
C51 Zn2 C53 C54 -79.48(9)
C52 Zn2 C53 C54 -116.72(13)
Zn1 Zn2 C53 C54 119.68(8)
C50 Zn2 C53 C52 79.28(10)
C54 Zn2 C53 C52 116.72(13)
C51 Zn2 C53 C52 37.24(9)
Zn1 Zn2 C53 C52 -123.61(8)
C50 Zn2 C53 C58 -158.29(14)
C54 Zn2 C53 C58 -120.85(16)
C51 Zn2 C53 C58 159.67(15)
C52 Zn2 C53 C58 122.43(17)
Zn1 Zn2 C53 C58 -1.18(16)
C51 C50 C54 C53 0.33(15)
C55 C50 C54 C53 178.99(14)
Zn2 C50 C54 C53 -63.63(10)
C51 C50 C54 C59 -179.31(13)
C55 C50 C54 C59 -0.7(2)
Zn2 C50 C54 C59 116.73(14)
C51 C50 C54 Zn2 63.96(9)
C55 C50 C54 Zn2 -117.38(15)
C52 C53 C54 C50 -0.12(16)
C58 C53 C54 C50 -177.63(14)
Zn2 C53 C54 C50 63.09(10)
C52 C53 C54 C59 179.53(13)
C58 C53 C54 C59 2.0(2)
Zn2 C53 C54 C59 -117.26(14)
C52 C53 C54 Zn2 -63.20(10)
C58 C53 C54 Zn2 119.28(15)
C51 Zn2 C54 C50 -37.76(8)
C53 Zn2 C54 C50 -116.80(12)
C52 Zn2 C54 C50 -79.48(9)
Zn1 Zn2 C54 C50 127.60(8)
C50 Zn2 C54 C53 116.80(12)
C51 Zn2 C54 C53 79.04(9)
C52 Zn2 C54 C53 37.32(8)
Zn1 Zn2 C54 C53 -115.61(8)
C50 Zn2 C54 C59 -121.91(16)
C51 Zn2 C54 C59 -159.67(15)
C53 Zn2 C54 C59 121.29(16)
C52 Zn2 C54 C59 158.61(15)
Zn1 Zn2 C54 C59 5.68(17)
C6A C1A C2A C3A 1.6(4)
C1A C2A C3A C4A -0.6(3)
C2A C3A C4A C5A -0.3(3)
C3A C4A C5A C6A 0.3(3)
C2A C1A C6A C5A -1.7(3)
C4A C5A C6A C1A 0.8(3)
C6B C1B C2B C3B 0(3)
C1B C2B C3B C4B 1(3)
C2B C3B C4B C5B 0(2)
C3B C4B C5B C6B -1(2)
C2B C1B C6B C5B -1(2)
C4B C5B C6B C1B 2(3)
C6D C1D C2D C3D 1(3)
C2D C1D C6D C5D 1(3)
C6C C1C C2C C3C -4.2(16)
C1C C2C C3C C4C 0.9(16)
C2C C3C C4C C5C 2(2)
C3C C4C C5C C6C -2.1(19)
C4C C5C C6C C1C -1.2(16)
C2C C1C C6C C5C 4.4(18)
